data_7123991
loop_
_publ_author_name
'Sen, Sajal'
'Li, Yue'
'Lynch, Vincent'
'Arumugam, Kuppuswamy'
'Sessler, Jonathan L.'
'Arambula, Jonathan'

_publ_section_title
;
 Expanding the biological utility of bis-NHC gold(I) complexes through
 post synthetic carbamate conjugation
;
_journal_name_full 'Chemical Communications'
_journal_paper_doi 10.1039/C9CC05635A
_journal_year 2019
_chemical_formula_moiety 'C27 H36 N2, C21 H21 N3 O5, Au 1+, P F6 1-'
_chemical_formula_sum 'C48 H57 Au F6 N5 O5 P'
_chemical_formula_weight 1125.92
_space_group_crystal_system triclinic
_space_group_IT_number 2
_space_group_name_Hall '-P 1'
_space_group_name_H-M_alt 'P -1'
_symmetry_space_group_name_Hall '-P 1'
_symmetry_space_group_name_H-M 'P -1'
_atom_sites_solution_hydrogens mixed
_audit_creation_method SHELXL-2016/6
_audit_update_record
;
2019-07-13 deposited with the CCDC.    2019-08-14 downloaded from the CCDC.
;
_cell_angle_alpha 110.760(3)
_cell_angle_beta 92.833(3)
_cell_angle_gamma 99.200(3)
_cell_formula_units_Z 2
_cell_length_a 10.6871(4)
_cell_length_b 15.3640(6)
_cell_length_c 16.2640(5)
_cell_measurement_reflns_used 9319
_cell_measurement_temperature 100(2)
_cell_measurement_theta_max 27.3
_cell_measurement_theta_min 2.31
_cell_volume 2448.65(16)
_computing_cell_refinement 'Apex II release 2010, Bruker AXS, Inc.'
_computing_data_collection 'Apex II release 2010, Bruker AXS, Inc.'
_computing_data_reduction 'Apex II release 2010, Bruker AXS, Inc.'
_computing_molecular_graphics 'XP SHELXTL/PC, Siemens Analytical'
_computing_publication_material 'SHELXL-2016/6, Sheldrick, G. M.'
_computing_structure_refinement 'Shelxl-2016/6, Sheldrick, G. M.'
_computing_structure_solution
;

Sheldrick, G. M. (2015).  SHELXT.  Acta Cryst. A71, 3-8.

;
_diffrn_ambient_temperature 100(2)
_diffrn_measured_fraction_theta_full 0.999
_diffrn_measured_fraction_theta_max 0.999
_diffrn_measurement_device_type 'Nonius Kappa CCD with a Bruker Apex II CCD'
_diffrn_measurement_method \w-scans
_diffrn_radiation_type MoK\a
_diffrn_radiation_wavelength 0.71073
_diffrn_reflns_av_R_equivalents 0.0558
_diffrn_reflns_av_unetI/netI 0.0283
_diffrn_reflns_Laue_measured_fraction_full 0.999
_diffrn_reflns_Laue_measured_fraction_max 0.999
_diffrn_reflns_limit_h_max 12
_diffrn_reflns_limit_h_min -12
_diffrn_reflns_limit_k_max 18
_diffrn_reflns_limit_k_min -18
_diffrn_reflns_limit_l_max 19
_diffrn_reflns_limit_l_min -19
_diffrn_reflns_number 72168
_diffrn_reflns_point_group_measured_fraction_full 0.999
_diffrn_reflns_point_group_measured_fraction_max 0.999
_diffrn_reflns_theta_full 25.120
_diffrn_reflns_theta_max 25.120
_diffrn_reflns_theta_min 2.190
_diffrn_source 'sealed fine focus tube'
_exptl_absorpt_coefficient_mu 3.109
_exptl_absorpt_correction_T_max 0.7966
_exptl_absorpt_correction_T_min 0.4068
_exptl_absorpt_correction_type numerical
_exptl_absorpt_process_details 'SADABS 2014/5'
_exptl_crystal_colour colorless
_exptl_crystal_density_diffrn 1.527
_exptl_crystal_description needle
_exptl_crystal_F_000 1136
_exptl_crystal_size_max 0.361
_exptl_crystal_size_mid 0.125
_exptl_crystal_size_min 0.094
_refine_diff_density_max 2.863
_refine_diff_density_min -2.302
_refine_diff_density_rms 0.109
_refine_ls_extinction_method none
_refine_ls_goodness_of_fit_ref 1.081
_refine_ls_hydrogen_treatment constr
_refine_ls_matrix_type full
_refine_ls_number_parameters 626
_refine_ls_number_reflns 8735
_refine_ls_number_restraints 419
_refine_ls_restrained_S_all 1.079
_refine_ls_R_factor_all 0.0359
_refine_ls_R_factor_gt 0.0330
_refine_ls_shift/su_max 0.003
_refine_ls_shift/su_mean 0.000
_refine_ls_structure_factor_coef Fsqd
_refine_ls_weighting_details 'w=1/[\s^2^(Fo^2^)+(0.0276P)^2^+10.5766P] where P=(Fo^2^+2Fc^2^)/3'
_refine_ls_weighting_scheme calc
_refine_ls_wR_factor_gt 0.0802
_refine_ls_wR_factor_ref 0.0821
_reflns_Friedel_coverage 0.000
_reflns_number_gt 8235
_reflns_number_total 8735
_reflns_threshold_expression 'I > 2\s(I)'
_cod_data_source_file c9cc05635a2.cif
_cod_data_source_block shelx_CCDC4
_cod_database_code 7123991
_shelx_shelxl_version_number 2016/6
_shelx_space_group_comment
;
The symmetry employed for this shelxl refinement is uniquely defined
by the following loop, which should always be used as a source of
symmetry information in preference to the above space-group names.
They are only intended as comments.
;
_shelx_estimated_absorpt_t_min 0.400
_shelx_estimated_absorpt_t_max 0.759

loop_
_space_group_symop_operation_xyz
'x, y, z'
'-x, -y, -z'

loop_
_atom_site_label
_atom_site_type_symbol
_atom_site_fract_x
_atom_site_fract_y
_atom_site_fract_z
_atom_site_U_iso_or_equiv
_atom_site_adp_type
_atom_site_occupancy
_atom_site_site_symmetry_order
_atom_site_calc_flag
_atom_site_refinement_flags_posn
_atom_site_refinement_flags_adp
_atom_site_refinement_flags_occupancy
_atom_site_disorder_assembly
_atom_site_disorder_group
C1 C 0.2059(4) 0.8006(3) 0.2776(3) 0.0271(10) Uani 1 1 d . U . . .
C2 C 0.0005(5) 0.8101(4) 0.2572(4) 0.0418(13) Uani 1 1 d . U . . .
H2 H -0.089360 0.799362 0.258209 0.050 Uiso 1 1 calc R U . . .
C3 C 0.0670(5) 0.8657(4) 0.2213(4) 0.0443(13) Uani 1 1 d . U . . .
H3 H 0.033777 0.902053 0.191932 0.053 Uiso 1 1 calc R U . . .
C4 C 0.0533(4) 0.7030(3) 0.3337(3) 0.0277(10) Uani 1 1 d . U . . .
C5 C 0.0449(4) 0.7362(4) 0.4250(3) 0.0361(12) Uani 1 1 d D U . . .
C6 C 0.0073(5) 0.6674(4) 0.4609(4) 0.0439(13) Uani 1 1 d . U . . .
H6 H 0.002091 0.686463 0.522793 0.053 Uiso 1 1 calc R U . . .
C7 C -0.0225(5) 0.5723(5) 0.4087(4) 0.0478(14) Uani 1 1 d . U . . .
H7 H -0.051883 0.527148 0.434350 0.057 Uiso 1 1 calc R U . . .
C8 C -0.0099(5) 0.5423(4) 0.3193(4) 0.0396(12) Uani 1 1 d . U . . .
H8 H -0.028535 0.476450 0.284351 0.048 Uiso 1 1 calc R U . . .
C9 C 0.0296(4) 0.6070(3) 0.2798(3) 0.0287(10) Uani 1 1 d . U . . .
C10 C 0.0808(5) 0.8400(4) 0.4827(4) 0.0508(15) Uani 1 1 d D U . . .
H10 H 0.084557 0.873299 0.439709 0.061 Uiso 0.7 1 d R U P A 1
H10A H 0.146704 0.868358 0.456893 0.061 Uiso 0.3 1 d R U P B 2
C11 C -0.0222(9) 0.8756(8) 0.5375(7) 0.081(4) Uani 0.7 1 d D U P C 1
H11A H -0.025774 0.851579 0.585871 0.121 Uiso 0.7 1 calc R U P C 1
H11B H -0.104477 0.853340 0.500352 0.121 Uiso 0.7 1 calc R U P C 1
H11C H -0.003582 0.945052 0.562129 0.121 Uiso 0.7 1 calc R U P C 1
C12 C 0.2098(6) 0.8680(6) 0.5296(6) 0.060(3) Uani 0.7 1 d D U P C 1
H12A H 0.232682 0.937300 0.555928 0.090 Uiso 0.7 1 calc R U P C 1
H12B H 0.270348 0.843570 0.487839 0.090 Uiso 0.7 1 calc R U P C 1
H12C H 0.212797 0.841797 0.576346 0.090 Uiso 0.7 1 calc R U P C 1
C11A C -0.026(2) 0.8926(12) 0.4886(16) 0.084(9) Uani 0.3 1 d D U P C 2
H11D H -0.053015 0.891730 0.429807 0.127 Uiso 0.3 1 calc R U P C 2
H11E H 0.002954 0.958346 0.529371 0.127 Uiso 0.3 1 calc R U P C 2
H11F H -0.097576 0.862400 0.510427 0.127 Uiso 0.3 1 calc R U P C 2
C12A C 0.137(2) 0.8505(11) 0.5758(8) 0.076(7) Uani 0.3 1 d D U P C 2
H12D H 0.193625 0.912560 0.603897 0.114 Uiso 0.3 1 calc R U P C 2
H12E H 0.186365 0.800378 0.570471 0.114 Uiso 0.3 1 calc R U P C 2
H12F H 0.068024 0.845134 0.611951 0.114 Uiso 0.3 1 calc R U P C 2
C13 C 0.0447(5) 0.5725(4) 0.1815(3) 0.0321(11) Uani 1 1 d . U . . .
H13 H 0.079595 0.628999 0.166944 0.039 Uiso 1 1 calc R U . . .
C14 C 0.1381(6) 0.5053(5) 0.1583(4) 0.0567(17) Uani 1 1 d . U . . .
H14A H 0.218229 0.534766 0.197373 0.085 Uiso 1 1 calc R U . . .
H14B H 0.154645 0.491460 0.096643 0.085 Uiso 1 1 calc R U . . .
H14C H 0.101859 0.446245 0.165884 0.085 Uiso 1 1 calc R U . . .
C15 C -0.0836(6) 0.5260(5) 0.1259(4) 0.0588(18) Uani 1 1 d . U . . .
H15A H -0.122270 0.472481 0.141523 0.088 Uiso 1 1 calc R U . . .
H15B H -0.071247 0.503138 0.063047 0.088 Uiso 1 1 calc R U . . .
H15C H -0.139970 0.572408 0.137445 0.088 Uiso 1 1 calc R U . . .
C16 C 0.2980(5) 0.9070(3) 0.2036(3) 0.0342(11) Uani 1 1 d . U . . .
C17 C 0.3240(5) 0.8620(4) 0.1171(3) 0.0345(11) Uani 1 1 d . U . . .
C18 C 0.4236(6) 0.9097(4) 0.0884(4) 0.0436(13) Uani 1 1 d . U . . .
H18 H 0.444124 0.881710 0.029751 0.052 Uiso 1 1 calc R U . . .
C19 C 0.4931(6) 0.9961(4) 0.1426(4) 0.0514(15) Uani 1 1 d . U . . .
H19 H 0.561647 1.026733 0.121635 0.062 Uiso 1 1 calc R U . . .
C20 C 0.4633(6) 1.0391(4) 0.2281(4) 0.0538(16) Uani 1 1 d . U . . .
H20 H 0.511743 1.098950 0.265275 0.065 Uiso 1 1 calc R U . . .
C21 C 0.3630(6) 0.9949(4) 0.2598(4) 0.0419(13) Uani 1 1 d . U . . .
C22 C 0.2484(5) 0.7663(4) 0.0573(3) 0.0368(12) Uani 1 1 d . U . . .
H22 H 0.183046 0.745357 0.091727 0.044 Uiso 1 1 calc R U . . .
C23 C 0.3333(6) 0.6926(4) 0.0305(5) 0.0611(19) Uani 1 1 d . U . . .
H23A H 0.392008 0.707196 -0.009293 0.092 Uiso 1 1 calc R U . . .
H23B H 0.280241 0.629637 0.000056 0.092 Uiso 1 1 calc R U . . .
H23C H 0.382321 0.693590 0.083438 0.092 Uiso 1 1 calc R U . . .
C24 C 0.1777(7) 0.7726(5) -0.0233(4) 0.0621(18) Uani 1 1 d . U . . .
H24A H 0.121810 0.819003 -0.003946 0.093 Uiso 1 1 calc R U . . .
H24B H 0.126309 0.710366 -0.059068 0.093 Uiso 1 1 calc R U . . .
H24C H 0.239490 0.792442 -0.058798 0.093 Uiso 1 1 calc R U . . .
C25 C 0.3297(6) 1.0435(4) 0.3535(4) 0.0472(14) Uani 1 1 d . U . . .
H25 H 0.251559 1.003474 0.361785 0.057 Uiso 1 1 calc R U . . .
C26 C 0.4359(8) 1.0481(5) 0.4190(5) 0.072(2) Uani 1 1 d . U . . .
H26A H 0.514581 1.084757 0.410428 0.109 Uiso 1 1 calc R U . . .
H26B H 0.448217 0.983706 0.410414 0.109 Uiso 1 1 calc R U . . .
H26C H 0.414475 1.078712 0.479114 0.109 Uiso 1 1 calc R U . . .
C27 C 0.3015(6) 1.1395(4) 0.3690(4) 0.0559(16) Uani 1 1 d . U . . .
H27A H 0.290832 1.170507 0.431572 0.084 Uiso 1 1 calc R U . . .
H27B H 0.222890 1.133713 0.332264 0.084 Uiso 1 1 calc R U . . .
H27C H 0.372363 1.177536 0.353468 0.084 Uiso 1 1 calc R U . . .
C28 C 0.5023(4) 0.6993(3) 0.3452(3) 0.0241(9) Uani 1 1 d . U . . .
C29 C 0.6924(5) 0.6550(4) 0.3540(3) 0.0335(11) Uani 1 1 d . U . . .
H29 H 0.774042 0.641045 0.340350 0.040 Uiso 1 1 calc R U . . .
C30 C 0.6326(5) 0.6464(4) 0.4217(3) 0.0345(11) Uani 1 1 d . U . . .
H30 H 0.663963 0.625615 0.465850 0.041 Uiso 1 1 calc R U . . .
C31 C 0.6327(4) 0.6974(3) 0.2244(3) 0.0248(9) Uani 1 1 d . U . . .
C32 C 0.6160(4) 0.6138(3) 0.1498(3) 0.0278(10) Uani 1 1 d . U . . .
C33 C 0.6422(4) 0.6230(4) 0.0700(3) 0.0321(11) Uani 1 1 d . U . . .
H33 H 0.633941 0.567494 0.018287 0.038 Uiso 1 1 calc R U . . .
C34 C 0.6800(5) 0.7107(4) 0.0636(3) 0.0348(11) Uani 1 1 d . U . . .
C35 C 0.6912(4) 0.7919(4) 0.1381(3) 0.0344(11) Uani 1 1 d . U . . .
H35 H 0.715383 0.852059 0.133384 0.041 Uiso 1 1 calc R U . . .
C36 C 0.6677(4) 0.7874(3) 0.2201(3) 0.0299(10) Uani 1 1 d . U . . .
C37 C 0.5714(5) 0.5181(3) 0.1554(3) 0.0358(11) Uani 1 1 d . U . . .
H37A H 0.555065 0.469407 0.095703 0.054 Uiso 1 1 calc R U . . .
H37B H 0.492678 0.518575 0.183921 0.054 Uiso 1 1 calc R U . . .
H37C H 0.637402 0.504225 0.190331 0.054 Uiso 1 1 calc R U . . .
C38 C 0.7061(6) 0.7184(5) -0.0243(4) 0.0503(15) Uani 1 1 d . U . . .
H38A H 0.761922 0.779292 -0.014108 0.075 Uiso 1 1 calc R U . . .
H38B H 0.625387 0.714350 -0.058025 0.075 Uiso 1 1 calc R U . . .
H38C H 0.747859 0.666560 -0.057789 0.075 Uiso 1 1 calc R U . . .
C39 C 0.6816(5) 0.8766(4) 0.3007(4) 0.0420(13) Uani 1 1 d . U . . .
H39A H 0.737624 0.928316 0.290999 0.063 Uiso 1 1 calc R U . . .
H39B H 0.718626 0.866416 0.352092 0.063 Uiso 1 1 calc R U . . .
H39C H 0.597529 0.893277 0.311478 0.063 Uiso 1 1 calc R U . . .
C40 C 0.4161(5) 0.6671(4) 0.4721(3) 0.0412(13) Uani 1 1 d . U . . .
H40A H 0.345133 0.694660 0.456423 0.049 Uiso 1 1 calc R U . . .
H40B H 0.450232 0.704979 0.534567 0.049 Uiso 1 1 calc R U . . .
C41 C 0.3650(6) 0.5658(5) 0.4632(4) 0.0497(15) Uani 1 1 d . U . . .
H41A H 0.432217 0.540475 0.486594 0.060 Uiso 1 1 calc R U . . .
H41B H 0.291680 0.564066 0.497770 0.060 Uiso 1 1 calc R U . . .
C42 C 0.2686(6) 0.4211(4) 0.3570(3) 0.0430(13) Uani 1 1 d . U . . .
C43 C 0.1694(7) 0.2839(4) 0.2363(4) 0.0533(16) Uani 1 1 d . U . . .
C44 C 0.2266(7) 0.2114(5) 0.1904(4) 0.0573(16) Uani 1 1 d . U . . .
H44 H 0.315979 0.221401 0.187288 0.069 Uiso 1 1 calc R U . . .
C45 C 0.1504(7) 0.1216(5) 0.1479(4) 0.0586(17) Uani 1 1 d . U . . .
H45 H 0.186957 0.069441 0.114528 0.070 Uiso 1 1 calc R U . . .
C46 C 0.0227(7) 0.1101(4) 0.1551(4) 0.0543(16) Uani 1 1 d . U . . .
C47 C -0.0336(7) 0.1834(5) 0.2044(5) 0.0608(17) Uani 1 1 d . U . . .
H47 H -0.122389 0.173609 0.209603 0.073 Uiso 1 1 calc R U . . .
C48 C 0.0439(7) 0.2722(5) 0.2463(5) 0.0602(17) Uani 1 1 d . U . . .
H48 H 0.008756 0.324249 0.281639 0.072 Uiso 1 1 calc R U . . .
N1 N 0.0865(3) 0.7709(3) 0.2926(3) 0.0296(9) Uani 1 1 d . U . . .
N2 N 0.1936(4) 0.8602(3) 0.2351(3) 0.0307(9) Uani 1 1 d . U . . .
N3 N 0.6116(3) 0.6883(3) 0.3076(2) 0.0249(8) Uani 1 1 d . U . . .
N4 N 0.5170(4) 0.6733(3) 0.4153(2) 0.0303(9) Uani 1 1 d . U . . .
N5 N -0.0607(7) 0.0166(4) 0.1081(4) 0.0690(16) Uani 1 1 d . U . . .
O1 O 0.3260(4) 0.5094(3) 0.3724(2) 0.0441(9) Uani 1 1 d . U . . .
O2 O 0.2407(4) 0.3861(3) 0.4097(3) 0.0591(12) Uani 1 1 d . U . . .
O3 O 0.2449(5) 0.3767(3) 0.2690(3) 0.0609(12) Uani 1 1 d . U . . .
O4 O -0.0079(6) -0.0496(4) 0.0694(4) 0.0810(16) Uani 1 1 d . U . . .
O5 O -0.1756(7) 0.0097(4) 0.1077(6) 0.116(2) Uani 1 1 d . U . . .
F1 F 0.3358(5) 0.7826(3) 0.7846(3) 0.0786(13) Uani 1 1 d . U . . .
F2 F 0.3570(5) 0.5729(3) 0.6685(3) 0.0804(13) Uani 1 1 d . U . . .
F3 F 0.4567(5) 0.7148(3) 0.6787(3) 0.0945(16) Uani 1 1 d . U . . .
F4 F 0.4521(4) 0.6803(4) 0.8009(3) 0.0869(14) Uani 1 1 d . U . . .
F5 F 0.2408(4) 0.6384(3) 0.7753(3) 0.0738(12) Uani 1 1 d . U . . .
F6 F 0.2424(5) 0.6739(4) 0.6527(3) 0.0963(16) Uani 1 1 d . U . . .
P1 P 0.34612(17) 0.67755(10) 0.72650(9) 0.0465(4) Uani 1 1 d . U . . .
Au1 Au 0.35786(2) 0.75164(2) 0.30988(2) 0.02169(6) Uani 1 1 d . U . . .

loop_
_atom_site_aniso_label
_atom_site_aniso_U_11
_atom_site_aniso_U_22
_atom_site_aniso_U_33
_atom_site_aniso_U_23
_atom_site_aniso_U_13
_atom_site_aniso_U_12
C1 0.021(2) 0.021(2) 0.033(2) 0.0030(19) 0.0090(18) 0.0002(17)
C2 0.030(3) 0.050(3) 0.055(3) 0.024(3) 0.013(2) 0.018(2)
C3 0.042(3) 0.044(3) 0.055(3) 0.021(3) 0.011(3) 0.023(2)
C4 0.013(2) 0.036(3) 0.033(2) 0.013(2) 0.0020(17) -0.0001(18)
C5 0.017(2) 0.049(3) 0.036(3) 0.009(2) 0.0037(19) 0.001(2)
C6 0.031(3) 0.068(4) 0.029(3) 0.018(3) 0.002(2) -0.002(3)
C7 0.041(3) 0.063(4) 0.045(3) 0.034(3) 0.002(2) -0.006(3)
C8 0.033(3) 0.041(3) 0.042(3) 0.018(2) -0.002(2) -0.007(2)
C9 0.017(2) 0.035(3) 0.032(2) 0.013(2) 0.0003(18) -0.0007(18)
C10 0.041(3) 0.052(3) 0.046(3) 0.001(3) 0.015(3) 0.006(3)
C11 0.045(6) 0.110(9) 0.064(7) -0.004(6) 0.009(5) 0.034(6)
C12 0.031(4) 0.058(6) 0.056(5) -0.019(4) 0.003(4) 0.004(4)
C11A 0.095(16) 0.066(14) 0.088(16) 0.016(12) -0.002(13) 0.037(12)
C12A 0.077(14) 0.045(11) 0.084(14) 0.007(10) -0.018(12) -0.004(10)
C13 0.029(2) 0.036(3) 0.030(2) 0.012(2) 0.0012(19) 0.002(2)
C14 0.060(4) 0.071(4) 0.039(3) 0.013(3) 0.003(3) 0.031(3)
C15 0.037(3) 0.096(5) 0.036(3) 0.022(3) -0.005(2) -0.001(3)
C16 0.041(3) 0.025(2) 0.035(3) 0.010(2) 0.013(2) 0.004(2)
C17 0.038(3) 0.033(3) 0.033(3) 0.012(2) 0.007(2) 0.006(2)
C18 0.055(3) 0.041(3) 0.035(3) 0.013(2) 0.018(2) 0.007(3)
C19 0.058(4) 0.043(3) 0.052(3) 0.021(3) 0.019(3) -0.005(3)
C20 0.070(4) 0.031(3) 0.049(3) 0.011(3) 0.011(3) -0.014(3)
C21 0.055(3) 0.029(3) 0.039(3) 0.012(2) 0.013(2) -0.001(2)
C22 0.033(3) 0.037(3) 0.033(3) 0.004(2) 0.004(2) 0.007(2)
C23 0.041(3) 0.037(3) 0.079(5) -0.007(3) -0.014(3) 0.007(3)
C24 0.067(4) 0.066(4) 0.046(4) 0.010(3) -0.006(3) 0.018(3)
C25 0.061(4) 0.033(3) 0.038(3) 0.006(2) 0.005(3) -0.004(3)
C26 0.103(6) 0.059(4) 0.061(4) 0.017(3) 0.017(4) 0.042(4)
C27 0.059(4) 0.046(3) 0.050(4) 0.003(3) 0.013(3) 0.007(3)
C28 0.019(2) 0.024(2) 0.021(2) 0.0003(17) 0.0005(17) 0.0004(17)
C29 0.024(2) 0.043(3) 0.030(2) 0.010(2) -0.0036(19) 0.005(2)
C30 0.032(3) 0.039(3) 0.025(2) 0.009(2) -0.007(2) -0.001(2)
C31 0.014(2) 0.035(2) 0.026(2) 0.0101(19) 0.0027(17) 0.0073(18)
C32 0.023(2) 0.035(3) 0.026(2) 0.011(2) 0.0016(18) 0.0075(19)
C33 0.030(2) 0.040(3) 0.024(2) 0.008(2) 0.0044(19) 0.011(2)
C34 0.027(2) 0.049(3) 0.033(3) 0.019(2) 0.006(2) 0.011(2)
C35 0.022(2) 0.039(3) 0.046(3) 0.020(2) 0.007(2) 0.005(2)
C36 0.017(2) 0.035(3) 0.035(3) 0.008(2) 0.0041(18) 0.0052(18)
C37 0.040(3) 0.031(3) 0.030(3) 0.004(2) 0.004(2) 0.004(2)
C38 0.052(3) 0.063(4) 0.045(3) 0.030(3) 0.013(3) 0.013(3)
C39 0.032(3) 0.033(3) 0.052(3) 0.006(2) 0.010(2) 0.002(2)
C40 0.049(3) 0.042(3) 0.028(3) 0.008(2) 0.015(2) 0.004(2)
C41 0.047(3) 0.068(4) 0.029(3) 0.018(3) 0.005(2) -0.005(3)
C42 0.054(3) 0.047(3) 0.031(3) 0.022(2) -0.004(2) 0.003(3)
C43 0.074(4) 0.047(3) 0.039(3) 0.024(3) -0.003(3) -0.004(3)
C44 0.071(4) 0.054(4) 0.046(3) 0.023(3) -0.004(3) 0.002(3)
C45 0.083(5) 0.050(4) 0.047(3) 0.023(3) 0.006(3) 0.010(3)
C46 0.073(4) 0.042(3) 0.046(3) 0.024(3) -0.007(3) -0.007(3)
C47 0.067(4) 0.053(4) 0.070(4) 0.036(3) 0.003(3) 0.004(3)
C48 0.079(4) 0.044(3) 0.059(4) 0.025(3) 0.008(3) 0.002(3)
N1 0.0201(19) 0.031(2) 0.039(2) 0.0125(18) 0.0091(16) 0.0054(16)
N2 0.034(2) 0.023(2) 0.036(2) 0.0099(17) 0.0105(17) 0.0088(16)
N3 0.0178(18) 0.031(2) 0.0217(18) 0.0054(16) -0.0013(14) 0.0029(15)
N4 0.031(2) 0.030(2) 0.0210(19) 0.0017(16) 0.0025(16) -0.0019(17)
N5 0.088(4) 0.048(3) 0.072(4) 0.026(3) 0.003(3) 0.008(3)
O1 0.051(2) 0.045(2) 0.0326(19) 0.0156(17) 0.0010(16) -0.0038(18)
O2 0.076(3) 0.061(3) 0.043(2) 0.033(2) -0.006(2) -0.008(2)
O3 0.088(3) 0.051(2) 0.036(2) 0.0197(19) -0.003(2) -0.016(2)
O4 0.119(5) 0.053(3) 0.067(3) 0.023(3) -0.005(3) 0.011(3)
O5 0.082(4) 0.067(4) 0.176(7) 0.028(4) 0.016(4) -0.016(3)
F1 0.116(4) 0.036(2) 0.066(3) 0.0048(18) 0.026(2) -0.007(2)
F2 0.118(4) 0.048(2) 0.063(3) 0.0064(19) 0.011(2) 0.015(2)
F3 0.125(4) 0.090(3) 0.057(2) 0.026(2) 0.039(3) -0.019(3)
F4 0.080(3) 0.112(4) 0.056(2) 0.027(2) -0.006(2) -0.009(3)
F5 0.087(3) 0.058(2) 0.056(2) 0.0147(19) 0.014(2) -0.031(2)
F6 0.135(4) 0.095(3) 0.063(3) 0.026(3) -0.009(3) 0.048(3)
P1 0.0697(10) 0.0312(7) 0.0305(7) 0.0091(6) 0.0107(7) -0.0093(7)
Au1 0.01458(9) 0.01965(9) 0.02376(10) 0.00087(6) 0.00555(6) -0.00106(6)

loop_
_atom_type_symbol
_atom_type_description
_atom_type_scat_dispersion_real
_atom_type_scat_dispersion_imag
_atom_type_scat_source
C C 0.0033 0.0016 'International Tables Vol C Tables 4.2.6.8 and 6.1.1.4'
H H 0.0000 0.0000 'International Tables Vol C Tables 4.2.6.8 and 6.1.1.4'
N N 0.0061 0.0033 'International Tables Vol C Tables 4.2.6.8 and 6.1.1.4'
O O 0.0106 0.0060 'International Tables Vol C Tables 4.2.6.8 and 6.1.1.4'
F F 0.0171 0.0103 'International Tables Vol C Tables 4.2.6.8 and 6.1.1.4'
P P 0.1023 0.0942 'International Tables Vol C Tables 4.2.6.8 and 6.1.1.4'
Au Au -2.0133 8.8022 'International Tables Vol C Tables 4.2.6.8 and 6.1.1.4'

loop_
_geom_angle_atom_site_label_1
_geom_angle_atom_site_label_2
_geom_angle_atom_site_label_3
_geom_angle
N2 C1 N1 105.1(4)
N2 C1 Au1 131.9(3)
N1 C1 Au1 122.8(3)
C3 C2 N1 107.3(5)
C3 C2 H2 126.4
N1 C2 H2 126.4
C2 C3 N2 106.7(5)
C2 C3 H3 126.7
N2 C3 H3 126.7
C9 C4 C5 123.5(5)
C9 C4 N1 117.9(4)
C5 C4 N1 118.6(4)
C6 C5 C4 116.3(5)
C6 C5 C10 121.4(5)
C4 C5 C10 122.3(5)
C7 C6 C5 121.5(5)
C7 C6 H6 119.3
C5 C6 H6 119.3
C6 C7 C8 120.4(5)
C6 C7 H7 119.8
C8 C7 H7 119.8
C7 C8 C9 120.9(5)
C7 C8 H8 119.6
C9 C8 H8 119.6
C8 C9 C4 117.3(5)
C8 C9 C13 120.1(5)
C4 C9 C13 122.6(4)
C12 C10 C11 115.6(7)
C12 C10 C5 114.0(5)
C11A C10 C5 114.0(8)
C11 C10 C5 112.9(6)
C11A C10 C12A 110.9(10)
C5 C10 C12A 109.4(7)
C12 C10 H10 104.2
C11 C10 H10 104.2
C5 C10 H10 104.2
C11A C10 H10A 107.3
C5 C10 H10A 107.4
C12A C10 H10A 107.6
C10 C11 H11A 109.5
C10 C11 H11B 109.5
H11A C11 H11B 109.5
C10 C11 H11C 109.5
H11A C11 H11C 109.5
H11B C11 H11C 109.5
C10 C12 H12A 109.5
C10 C12 H12B 109.5
H12A C12 H12B 109.5
C10 C12 H12C 109.5
H12A C12 H12C 109.5
H12B C12 H12C 109.5
C10 C11A H11D 109.5
C10 C11A H11E 109.5
H11D C11A H11E 109.5
C10 C11A H11F 109.5
H11D C11A H11F 109.5
H11E C11A H11F 109.5
C10 C12A H12D 109.5
C10 C12A H12E 109.5
H12D C12A H12E 109.5
C10 C12A H12F 109.5
H12D C12A H12F 109.5
H12E C12A H12F 109.5
C14 C13 C15 110.6(5)
C14 C13 C9 111.6(4)
C15 C13 C9 110.9(4)
C14 C13 H13 107.8
C15 C13 H13 107.8
C9 C13 H13 107.8
C13 C14 H14A 109.5
C13 C14 H14B 109.5
H14A C14 H14B 109.5
C13 C14 H14C 109.5
H14A C14 H14C 109.5
H14B C14 H14C 109.5
C13 C15 H15A 109.5
C13 C15 H15B 109.5
H15A C15 H15B 109.5
C13 C15 H15C 109.5
H15A C15 H15C 109.5
H15B C15 H15C 109.5
C21 C16 C17 124.1(5)
C21 C16 N2 118.0(4)
C17 C16 N2 117.9(4)
C18 C17 C16 116.4(5)
C18 C17 C22 121.4(5)
C16 C17 C22 122.2(5)
C19 C18 C17 121.6(5)
C19 C18 H18 119.2
C17 C18 H18 119.2
C18 C19 C20 120.1(5)
C18 C19 H19 119.9
C20 C19 H19 119.9
C19 C20 C21 120.6(5)
C19 C20 H20 119.7
C21 C20 H20 119.7
C16 C21 C20 117.1(5)
C16 C21 C25 122.8(5)
C20 C21 C25 120.1(5)
C17 C22 C23 111.2(4)
C17 C22 C24 111.4(5)
C23 C22 C24 111.4(5)
C17 C22 H22 107.6
C23 C22 H22 107.6
C24 C22 H22 107.6
C22 C23 H23A 109.5
C22 C23 H23B 109.5
H23A C23 H23B 109.5
C22 C23 H23C 109.5
H23A C23 H23C 109.5
H23B C23 H23C 109.5
C22 C24 H24A 109.5
C22 C24 H24B 109.5
H24A C24 H24B 109.5
C22 C24 H24C 109.5
H24A C24 H24C 109.5
H24B C24 H24C 109.5
C27 C25 C26 110.9(5)
C27 C25 C21 112.7(5)
C26 C25 C21 109.3(5)
C27 C25 H25 107.9
C26 C25 H25 107.9
C21 C25 H25 107.9
C25 C26 H26A 109.5
C25 C26 H26B 109.5
H26A C26 H26B 109.5
C25 C26 H26C 109.5
H26A C26 H26C 109.5
H26B C26 H26C 109.5
C25 C27 H27A 109.5
C25 C27 H27B 109.5
H27A C27 H27B 109.5
C25 C27 H27C 109.5
H27A C27 H27C 109.5
H27B C27 H27C 109.5
N4 C28 N3 104.2(4)
N4 C28 Au1 127.9(3)
N3 C28 Au1 127.7(3)
C30 C29 N3 106.5(4)
C30 C29 H29 126.8
N3 C29 H29 126.8
C29 C30 N4 106.9(4)
C29 C30 H30 126.5
N4 C30 H30 126.5
C32 C31 C36 122.7(4)
C32 C31 N3 117.2(4)
C36 C31 N3 120.1(4)
C33 C32 C31 116.8(4)
C33 C32 C37 121.6(4)
C31 C32 C37 121.6(4)
C34 C33 C32 122.0(5)
C34 C33 H33 119.0
C32 C33 H33 119.0
C35 C34 C33 119.5(5)
C35 C34 C38 119.8(5)
C33 C34 C38 120.7(5)
C34 C35 C36 121.3(5)
C34 C35 H35 119.4
C36 C35 H35 119.4
C35 C36 C31 117.6(4)
C35 C36 C39 120.5(5)
C31 C36 C39 121.9(4)
C32 C37 H37A 109.5
C32 C37 H37B 109.5
H37A C37 H37B 109.5
C32 C37 H37C 109.5
H37A C37 H37C 109.5
H37B C37 H37C 109.5
C34 C38 H38A 109.5
C34 C38 H38B 109.5
H38A C38 H38B 109.5
C34 C38 H38C 109.5
H38A C38 H38C 109.5
H38B C38 H38C 109.5
C36 C39 H39A 109.5
C36 C39 H39B 109.5
H39A C39 H39B 109.5
C36 C39 H39C 109.5
H39A C39 H39C 109.5
H39B C39 H39C 109.5
N4 C40 C41 112.4(4)
N4 C40 H40A 109.1
C41 C40 H40A 109.1
N4 C40 H40B 109.1
C41 C40 H40B 109.1
H40A C40 H40B 107.9
O1 C41 C40 109.3(4)
O1 C41 H41A 109.8
C40 C41 H41A 109.8
O1 C41 H41B 109.8
C40 C41 H41B 109.8
H41A C41 H41B 108.3
O2 C42 O1 127.8(5)
O2 C42 O3 125.1(5)
O1 C42 O3 107.1(4)
C48 C43 C44 123.0(6)
C48 C43 O3 119.4(6)
C44 C43 O3 117.4(6)
C43 C44 C45 118.2(7)
C43 C44 H44 120.9
C45 C44 H44 120.9
C46 C45 C44 118.9(7)
C46 C45 H45 120.5
C44 C45 H45 120.5
C45 C46 C47 122.3(6)
C45 C46 N5 119.9(7)
C47 C46 N5 117.7(7)
C46 C47 C48 117.9(7)
C46 C47 H47 121.1
C48 C47 H47 121.1
C43 C48 C47 119.5(7)
C43 C48 H48 120.3
C47 C48 H48 120.3
C1 N1 C2 110.2(4)
C1 N1 C4 124.5(4)
C2 N1 C4 125.1(4)
C1 N2 C3 110.7(4)
C1 N2 C16 124.3(4)
C3 N2 C16 124.9(4)
C28 N3 C29 110.9(4)
C28 N3 C31 123.9(4)
C29 N3 C31 124.7(4)
C28 N4 C30 111.5(4)
C28 N4 C40 123.1(4)
C30 N4 C40 125.1(4)
O5 N5 O4 124.0(7)
O5 N5 C46 119.1(7)
O4 N5 C46 116.9(7)
C42 O1 C41 114.8(4)
C42 O3 C43 117.4(4)
F5 P1 F6 91.2(3)
F5 P1 F2 89.9(2)
F6 P1 F2 88.6(3)
F5 P1 F1 90.3(2)
F6 P1 F1 91.5(3)
F2 P1 F1 179.8(3)
F5 P1 F3 177.4(3)
F6 P1 F3 91.0(3)
F2 P1 F3 88.8(3)
F1 P1 F3 91.0(2)
F5 P1 F4 88.9(2)
F6 P1 F4 179.4(3)
F2 P1 F4 90.9(3)
F1 P1 F4 89.0(3)
F3 P1 F4 88.9(3)
C28 Au1 C1 176.83(18)

loop_
_geom_bond_atom_site_label_1
_geom_bond_atom_site_label_2
_geom_bond_distance
C1 N2 1.346(6)
C1 N1 1.348(6)
C1 Au1 2.016(5)
C2 C3 1.332(8)
C2 N1 1.381(6)
C2 H2 0.9500
C3 N2 1.381(7)
C3 H3 0.9500
C4 C9 1.396(7)
C4 C5 1.402(7)
C4 N1 1.436(6)
C5 C6 1.395(8)
C5 C10 1.510(8)
C6 C7 1.379(9)
C6 H6 0.9500
C7 C8 1.382(8)
C7 H7 0.9500
C8 C9 1.386(7)
C8 H8 0.9500
C9 C13 1.523(7)
C10 C12 1.464(7)
C10 C11A 1.486(9)
C10 C11 1.500(7)
C10 C12A 1.546(9)
C10 H10 1.0000
C10 H10A 0.9600
C11 H11A 0.9800
C11 H11B 0.9800
C11 H11C 0.9800
C12 H12A 0.9800
C12 H12B 0.9800
C12 H12C 0.9800
C11A H11D 0.9800
C11A H11E 0.9800
C11A H11F 0.9800
C12A H12D 0.9800
C12A H12E 0.9800
C12A H12F 0.9800
C13 C14 1.514(7)
C13 C15 1.521(7)
C13 H13 1.0000
C14 H14A 0.9800
C14 H14B 0.9800
C14 H14C 0.9800
C15 H15A 0.9800
C15 H15B 0.9800
C15 H15C 0.9800
C16 C21 1.380(7)
C16 C17 1.394(7)
C16 N2 1.445(6)
C17 C18 1.389(7)
C17 C22 1.513(7)
C18 C19 1.372(8)
C18 H18 0.9500
C19 C20 1.389(8)
C19 H19 0.9500
C20 C21 1.395(8)
C20 H20 0.9500
C21 C25 1.528(8)
C22 C23 1.520(8)
C22 C24 1.521(8)
C22 H22 1.0000
C23 H23A 0.9800
C23 H23B 0.9800
C23 H23C 0.9800
C24 H24A 0.9800
C24 H24B 0.9800
C24 H24C 0.9800
C25 C27 1.488(8)
C25 C26 1.494(9)
C25 H25 1.0000
C26 H26A 0.9800
C26 H26B 0.9800
C26 H26C 0.9800
C27 H27A 0.9800
C27 H27B 0.9800
C27 H27C 0.9800
C28 N4 1.345(6)
C28 N3 1.352(6)
C28 Au1 1.999(4)
C29 C30 1.335(7)
C29 N3 1.389(6)
C29 H29 0.9500
C30 N4 1.375(6)
C30 H30 0.9500
C31 C32 1.399(6)
C31 C36 1.400(7)
C31 N3 1.434(6)
C32 C33 1.392(7)
C32 C37 1.507(7)
C33 C34 1.385(7)
C33 H33 0.9500
C34 C35 1.381(7)
C34 C38 1.512(7)
C35 C36 1.393(7)
C35 H35 0.9500
C36 C39 1.504(7)
C37 H37A 0.9800
C37 H37B 0.9800
C37 H37C 0.9800
C38 H38A 0.9800
C38 H38B 0.9800
C38 H38C 0.9800
C39 H39A 0.9800
C39 H39B 0.9800
C39 H39C 0.9800
C40 N4 1.468(6)
C40 C41 1.516(8)
C40 H40A 0.9900
C40 H40B 0.9900
C41 O1 1.422(6)
C41 H41A 0.9900
C41 H41B 0.9900
C42 O2 1.188(6)
C42 O1 1.326(7)
C42 O3 1.339(7)
C43 C48 1.350(10)
C43 C44 1.358(10)
C43 O3 1.421(7)
C44 C45 1.397(9)
C44 H44 0.9500
C45 C46 1.364(10)
C45 H45 0.9500
C46 C47 1.377(10)
C46 N5 1.479(8)
C47 C48 1.391(9)
C47 H47 0.9500
C48 H48 0.9500
N5 O5 1.215(9)
N5 O4 1.229(8)
F1 P1 1.580(4)
F2 P1 1.576(4)
F3 P1 1.587(4)
F4 P1 1.600(5)
F5 P1 1.571(4)
F6 P1 1.572(5)

loop_
_geom_torsion_atom_site_label_1
_geom_torsion_atom_site_label_2
_geom_torsion_atom_site_label_3
_geom_torsion_atom_site_label_4
_geom_torsion
N1 C2 C3 N2 0.0(6)
C9 C4 C5 C6 -1.7(7)
N1 C4 C5 C6 177.5(4)
C9 C4 C5 C10 175.3(4)
N1 C4 C5 C10 -5.5(6)
C4 C5 C6 C7 -1.4(7)
C10 C5 C6 C7 -178.4(5)
C5 C6 C7 C8 3.1(9)
C6 C7 C8 C9 -1.7(8)
C7 C8 C9 C4 -1.2(7)
C7 C8 C9 C13 179.1(5)
C5 C4 C9 C8 3.0(7)
N1 C4 C9 C8 -176.2(4)
C5 C4 C9 C13 -177.3(4)
N1 C4 C9 C13 3.5(6)
C6 C5 C10 C12 79.1(8)
C4 C5 C10 C12 -97.8(7)
C6 C5 C10 C11A -94.9(15)
C4 C5 C10 C11A 88.2(15)
C6 C5 C10 C11 -55.5(9)
C4 C5 C10 C11 127.6(7)
C6 C5 C10 C12A 29.9(13)
C4 C5 C10 C12A -147.0(12)
C8 C9 C13 C14 -57.7(6)
C4 C9 C13 C14 122.7(5)
C8 C9 C13 C15 66.1(6)
C4 C9 C13 C15 -113.5(5)
C21 C16 C17 C18 1.2(8)
N2 C16 C17 C18 178.9(5)
C21 C16 C17 C22 -178.8(5)
N2 C16 C17 C22 -1.1(8)
C16 C17 C18 C19 0.5(9)
C22 C17 C18 C19 -179.5(6)
C17 C18 C19 C20 -1.1(10)
C18 C19 C20 C21 0.1(10)
C17 C16 C21 C20 -2.2(9)
N2 C16 C21 C20 -179.9(5)
C17 C16 C21 C25 178.3(5)
N2 C16 C21 C25 0.6(8)
C19 C20 C21 C16 1.5(10)
C19 C20 C21 C25 -179.0(6)
C18 C17 C22 C23 61.8(7)
C16 C17 C22 C23 -118.1(6)
C18 C17 C22 C24 -63.0(7)
C16 C17 C22 C24 117.0(6)
C16 C21 C25 C27 -124.1(6)
C20 C21 C25 C27 56.4(8)
C16 C21 C25 C26 112.1(7)
C20 C21 C25 C26 -67.4(8)
N3 C29 C30 N4 0.6(5)
C36 C31 C32 C33 3.2(6)
N3 C31 C32 C33 -177.2(4)
C36 C31 C32 C37 -176.6(4)
N3 C31 C32 C37 2.9(6)
C31 C32 C33 C34 -1.6(7)
C37 C32 C33 C34 178.3(4)
C32 C33 C34 C35 -0.6(7)
C32 C33 C34 C38 -179.2(5)
C33 C34 C35 C36 1.3(7)
C38 C34 C35 C36 179.9(5)
C34 C35 C36 C31 0.2(7)
C34 C35 C36 C39 179.4(4)
C32 C31 C36 C35 -2.6(6)
N3 C31 C36 C35 177.8(4)
C32 C31 C36 C39 178.2(4)
N3 C31 C36 C39 -1.4(6)
N4 C40 C41 O1 -53.9(6)
C48 C43 C44 C45 3.3(9)
O3 C43 C44 C45 -171.7(5)
C43 C44 C45 C46 -0.8(9)
C44 C45 C46 C47 -1.5(9)
C44 C45 C46 N5 177.8(5)
C45 C46 C47 C48 1.4(10)
N5 C46 C47 C48 -177.9(6)
C44 C43 C48 C47 -3.4(10)
O3 C43 C48 C47 171.5(5)
C46 C47 C48 C43 1.0(10)
N2 C1 N1 C2 1.7(5)
Au1 C1 N1 C2 -174.9(4)
N2 C1 N1 C4 177.4(4)
Au1 C1 N1 C4 0.9(6)
C3 C2 N1 C1 -1.0(6)
C3 C2 N1 C4 -176.8(5)
C9 C4 N1 C1 -85.8(6)
C5 C4 N1 C1 95.0(5)
C9 C4 N1 C2 89.4(6)
C5 C4 N1 C2 -89.9(6)
N1 C1 N2 C3 -1.7(5)
Au1 C1 N2 C3 174.4(4)
N1 C1 N2 C16 -178.1(4)
Au1 C1 N2 C16 -2.0(7)
C2 C3 N2 C1 1.1(6)
C2 C3 N2 C16 177.5(5)
C21 C16 N2 C1 -90.5(6)
C17 C16 N2 C1 91.7(6)
C21 C16 N2 C3 93.6(7)
C17 C16 N2 C3 -84.3(6)
N4 C28 N3 C29 0.5(5)
Au1 C28 N3 C29 176.4(3)
N4 C28 N3 C31 172.5(4)
Au1 C28 N3 C31 -11.6(6)
C30 C29 N3 C28 -0.7(5)
C30 C29 N3 C31 -172.6(4)
C32 C31 N3 C28 -98.9(5)
C36 C31 N3 C28 80.7(5)
C32 C31 N3 C29 72.0(6)
C36 C31 N3 C29 -108.4(5)
N3 C28 N4 C30 -0.1(5)
Au1 C28 N4 C30 -176.0(3)
N3 C28 N4 C40 -175.1(4)
Au1 C28 N4 C40 9.1(6)
C29 C30 N4 C28 -0.3(5)
C29 C30 N4 C40 174.5(4)
C41 C40 N4 C28 111.9(5)
C41 C40 N4 C30 -62.4(6)
C45 C46 N5 O5 -172.6(7)
C47 C46 N5 O5 6.7(10)
C45 C46 N5 O4 5.6(9)
C47 C46 N5 O4 -175.1(6)
O2 C42 O1 C41 4.3(9)
O3 C42 O1 C41 -176.6(5)
C40 C41 O1 C42 -174.0(5)
O2 C42 O3 C43 6.7(10)
O1 C42 O3 C43 -172.5(5)
C48 C43 O3 C42 70.1(8)
C44 C43 O3 C42 -114.7(6)
